data_7034394
loop_
_publ_author_name
'Caputo, Christopher B.'
'Winkelhaus, Daniel'
'Dobrovetsky, Roman'
'Hounjet, Lindsay J.'
'Stephan, Douglas W.'

_publ_section_title
;
 Synthesis and Lewis acidity of fluorophosphonium cations.
;
_journal_issue 27
_journal_name_full 'Dalton transactions (Cambridge, England : 2003)'
_journal_page_first 12256
_journal_page_last 12264
_journal_paper_doi 10.1039/c5dt00217f
_journal_volume 44
_journal_year 2015
_chemical_formula_sum 'C42 H15 B F21 P'
_chemical_formula_weight 960.32
_chemical_name_systematic
; 
 ? 
;
_space_group_IT_number 9
_symmetry_cell_setting monoclinic
_symmetry_space_group_name_Hall 'C -2yc'
_symmetry_space_group_name_H-M 'C 1 c 1'
_atom_sites_solution_hydrogens geom
_atom_sites_solution_primary direct
_atom_sites_solution_secondary difmap
_audit_creation_method SHELXL-97
_audit_update_record
;
2015-01-16 deposited with the CCDC.
2015-03-11 downloaded from the CCDC.
;
_cell_angle_alpha 90.00
_cell_angle_beta 132.6750(10)
_cell_angle_gamma 90.00
_cell_formula_units_Z 4
_cell_length_a 25.3349(9)
_cell_length_b 11.1331(4)
_cell_length_c 18.0310(11)
_cell_measurement_reflns_used 9960
_cell_measurement_temperature 150(2)
_cell_measurement_theta_max 26.43
_cell_measurement_theta_min 3.03
_cell_volume 3739.1(3)
_computing_cell_refinement 'Bruker SAINT'
_computing_data_collection 'Bruker APEX2'
_computing_data_reduction 'Bruker SAINT'
_computing_molecular_graphics 'Bruker SHELXTL'
_computing_publication_material 'Bruker SHELXTL'
_computing_structure_refinement 'SHELXL-97 (Sheldrick, 1997)'
_computing_structure_solution 'SHELXS-97 (Sheldrick, 1990)'
_diffrn_ambient_temperature 150(2)
_diffrn_measured_fraction_theta_full 0.986
_diffrn_measured_fraction_theta_max 0.986
_diffrn_measurement_device_type 'Bruker APEX-II CCD'
_diffrn_measurement_method '\f and \w scans'
_diffrn_radiation_monochromator graphite
_diffrn_radiation_source 'fine-focus sealed tube'
_diffrn_radiation_type MoK\a
_diffrn_radiation_wavelength 0.71073
_diffrn_reflns_av_R_equivalents 0.0492
_diffrn_reflns_av_sigmaI/netI 0.0619
_diffrn_reflns_limit_h_max 32
_diffrn_reflns_limit_h_min -32
_diffrn_reflns_limit_k_max 14
_diffrn_reflns_limit_k_min -14
_diffrn_reflns_limit_l_max 23
_diffrn_reflns_limit_l_min -22
_diffrn_reflns_number 31119
_diffrn_reflns_theta_full 27.65
_diffrn_reflns_theta_max 27.65
_diffrn_reflns_theta_min 2.13
_diffrn_standards_number 0
_exptl_absorpt_coefficient_mu 0.213
_exptl_absorpt_correction_T_max 0.7456
_exptl_absorpt_correction_T_min 0.7090
_exptl_absorpt_correction_type multi-scan
_exptl_absorpt_process_details SADABS
_exptl_crystal_colour colourless
_exptl_crystal_density_diffrn 1.706
_exptl_crystal_density_method 'not measured'
_exptl_crystal_description triangular
_exptl_crystal_F_000 1904
_exptl_crystal_size_max 0.30
_exptl_crystal_size_mid 0.20
_exptl_crystal_size_min 0.20
_refine_diff_density_max 0.214
_refine_diff_density_min -0.248
_refine_diff_density_rms 0.048
_refine_ls_abs_structure_details 'Flack H D (1983), Acta Cryst. A39, 876-881'
_refine_ls_abs_structure_Flack 0.10(8)
_refine_ls_extinction_method none
_refine_ls_goodness_of_fit_ref 0.998
_refine_ls_hydrogen_treatment constr
_refine_ls_matrix_type full
_refine_ls_number_parameters 586
_refine_ls_number_reflns 8369
_refine_ls_number_restraints 2
_refine_ls_restrained_S_all 0.998
_refine_ls_R_factor_all 0.0735
_refine_ls_R_factor_gt 0.0398
_refine_ls_shift/su_max 0.001
_refine_ls_shift/su_mean 0.000
_refine_ls_structure_factor_coef Fsqd
_refine_ls_weighting_details 'calc w=1/[\s^2^(Fo^2^)+(0.0296P)^2^+0.0353P] where P=(Fo^2^+2Fc^2^)/3'
_refine_ls_weighting_scheme calc
_refine_ls_wR_factor_gt 0.0628
_refine_ls_wR_factor_ref 0.0716
_reflns_number_gt 6060
_reflns_number_total 8369
_reflns_threshold_expression >2sigma(I)
_cod_data_source_file c5dt00217f2.cif
_cod_data_source_block dw019a
_cod_depositor_comments
;
The following automatic conversions were performed:

'_symmetry_cell_setting' value 'Monoclinic' changed to 'monoclinic'
according to
/usr/data/users/saulius/crontab/automatic-downloads/rss-feeds/RSC/lib/dictionaries/cif_core.dic
dictionary named 'cif_core.dic' version 2.4.2 from 2011-04-26.

Automatic conversion script
Id: cif_fix_values 3105 2015-03-04 15:46:00Z robertas 

 Adding full bibliography for 7034389--7034395.cif.
;
_cod_original_sg_symbol_H-M Cc
_cod_database_code 7034394

loop_
_symmetry_equiv_pos_as_xyz
'x, y, z'
'x, -y, z+1/2'
'x+1/2, y+1/2, z'
'x+1/2, -y+1/2, z+1/2'

loop_
_atom_site_label
_atom_site_type_symbol
_atom_site_fract_x
_atom_site_fract_y
_atom_site_fract_z
_atom_site_U_iso_or_equiv
_atom_site_adp_type
_atom_site_occupancy
_atom_site_symmetry_multiplicity
_atom_site_calc_flag
_atom_site_refinement_flags
P1 P 0.27188(3) -0.06713(6) 0.75416(5) 0.02701(16) Uani 1 1 d .
F1 F 0.21250(7) -0.01421(13) 0.74872(12) 0.0355(4) Uani 1 1 d .
F4 F 0.57210(10) 0.05789(14) 1.39594(13) 0.0545(5) Uani 1 1 d .
F19 F 0.57754(8) 0.54105(16) 0.93647(12) 0.0467(5) Uani 1 1 d .
F14 F 0.14689(7) 0.40543(15) 0.74392(12) 0.0451(4) Uani 1 1 d .
F16 F 0.38164(7) 0.25361(12) 0.96817(11) 0.0348(4) Uani 1 1 d .
F13 F 0.19610(7) 0.61555(15) 0.85067(12) 0.0440(4) Uani 1 1 d .
F12 F 0.33143(7) 0.64298(12) 1.01569(11) 0.0311(4) Uani 1 1 d .
F6 F 0.36779(8) 0.24770(14) 1.10834(12) 0.0393(4) Uani 1 1 d .
F5 F 0.42702(10) 0.07244(15) 1.24117(13) 0.0516(5) Uani 1 1 d .
F3 F 0.65789(8) 0.22703(14) 1.41218(11) 0.0451(5) Uani 1 1 d .
F2 F 0.59985(7) 0.40549(13) 1.27844(10) 0.0324(4) Uani 1 1 d .
F17 F 0.54810(7) 0.28053(14) 1.10916(11) 0.0326(4) Uani 1 1 d .
F18 F 0.60699(8) 0.33066(15) 1.03576(12) 0.0438(4) Uani 1 1 d .
F20 F 0.48915(9) 0.70517(15) 0.91814(12) 0.0448(4) Uani 1 1 d .
F21 F 0.43434(8) 0.66216(13) 0.99938(12) 0.0339(4) Uani 1 1 d .
F7 F 0.56539(7) 0.65854(14) 1.20891(11) 0.0356(4) Uani 1 1 d .
F8 F 0.58402(8) 0.82553(15) 1.32860(13) 0.0469(5) Uani 1 1 d .
F9 F 0.50266(8) 0.83008(13) 1.37669(12) 0.0392(4) Uani 1 1 d .
F10 F 0.40187(7) 0.65649(13) 1.30287(11) 0.0338(4) Uani 1 1 d .
F11 F 0.38064(7) 0.48697(13) 1.18062(10) 0.0321(4) Uani 1 1 d .
F15 F 0.24221(8) 0.22551(14) 0.80629(12) 0.0449(4) Uani 1 1 d .
C4 C 0.47660(15) -0.0175(3) 1.0804(2) 0.0392(8) Uani 1 1 d .
H1 H 0.5190 -0.0063 1.1492 0.047 Uiso 1 1 calc R
C5 C 0.41785(16) -0.0734(3) 1.0561(2) 0.0436(8) Uani 1 1 d .
H7 H 0.4199 -0.1013 1.1078 0.052 Uiso 1 1 calc R
C6 C 0.35602(15) -0.0884(3) 0.9559(2) 0.0369(7) Uani 1 1 d .
H8 H 0.3153 -0.1265 0.9385 0.044 Uiso 1 1 calc R
C1 C 0.35345(13) -0.0479(2) 0.88061(19) 0.0276(6) Uani 1 1 d .
C13 C 0.26649(12) 0.0116(2) 0.66428(19) 0.0277(6) Uani 1 1 d .
C14 C 0.27822(14) 0.1362(3) 0.6744(2) 0.0355(7) Uani 1 1 d .
H12 H 0.2948 0.1764 0.7335 0.043 Uiso 1 1 calc R
C15 C 0.26542(15) 0.1997(3) 0.5981(2) 0.0407(8) Uani 1 1 d .
H11 H 0.2726 0.2841 0.6039 0.049 Uiso 1 1 calc R
C16 C 0.24208(14) 0.1404(3) 0.5128(2) 0.0424(8) Uani 1 1 d .
H2 H 0.2319 0.1851 0.4594 0.051 Uiso 1 1 calc R
C10 C 0.20361(19) -0.4519(3) 0.6512(3) 0.0496(9) Uani 1 1 d .
H3 H 0.1887 -0.5318 0.6268 0.059 Uiso 1 1 calc R
C9 C 0.27486(18) -0.4216(3) 0.7128(3) 0.0506(9) Uani 1 1 d .
H4 H 0.3090 -0.4809 0.7315 0.061 Uiso 1 1 calc R
C8 C 0.29725(15) -0.3043(3) 0.7478(2) 0.0396(7) Uani 1 1 d .
H15 H 0.3464 -0.2828 0.7902 0.048 Uiso 1 1 calc R
C7 C 0.24652(13) -0.2200(2) 0.71953(19) 0.0267(6) Uani 1 1 d .
C3 C 0.47431(13) 0.0219(2) 1.0060(2) 0.0346(7) Uani 1 1 d .
H6 H 0.5153 0.0594 1.0239 0.042 Uiso 1 1 calc R
C2 C 0.41288(13) 0.0074(2) 0.9054(2) 0.0306(6) Uani 1 1 d .
H5 H 0.4113 0.0347 0.8540 0.037 Uiso 1 1 calc R
C17 C 0.23345(14) 0.0174(3) 0.5041(2) 0.0432(8) Uani 1 1 d .
H10 H 0.2196 -0.0226 0.4467 0.052 Uiso 1 1 calc R
C18 C 0.24504(14) -0.0473(3) 0.5795(2) 0.0366(7) Uani 1 1 d .
H9 H 0.2384 -0.1319 0.5734 0.044 Uiso 1 1 calc R
C12 C 0.17485(14) -0.2517(3) 0.6589(2) 0.0395(8) Uani 1 1 d .
H14 H 0.1405 -0.1934 0.6411 0.047 Uiso 1 1 calc R
C11 C 0.15373(17) -0.3679(3) 0.6248(2) 0.0512(9) Uani 1 1 d .
H13 H 0.1047 -0.3899 0.5830 0.061 Uiso 1 1 calc R
C22 C 0.54321(16) 0.1463(2) 1.3271(2) 0.0355(7) Uani 1 1 d .
C23 C 0.47016(15) 0.1545(2) 1.2493(2) 0.0345(7) Uani 1 1 d .
C24 C 0.44075(14) 0.2464(2) 1.18016(19) 0.0282(6) Uani 1 1 d .
C19 C 0.48102(13) 0.3349(2) 1.1825(2) 0.0251(6) Uani 1 1 d .
C37 C 0.48960(12) 0.4711(2) 1.06256(18) 0.0214(6) Uani 1 1 d .
C42 C 0.47635(13) 0.5753(2) 1.00970(19) 0.0269(6) Uani 1 1 d .
C41 C 0.50414(13) 0.5999(2) 0.96692(19) 0.0294(6) Uani 1 1 d .
C40 C 0.54883(13) 0.5180(3) 0.9763(2) 0.0325(7) Uani 1 1 d .
C34 C 0.21726(13) 0.4195(3) 0.8277(2) 0.0325(7) Uani 1 1 d .
C35 C 0.26531(14) 0.3299(2) 0.8586(2) 0.0290(6) Uani 1 1 d .
C36 C 0.33683(13) 0.3459(2) 0.9437(2) 0.0258(6) Uani 1 1 d .
C31 C 0.36478(12) 0.4464(2) 1.00553(19) 0.0215(6) Uani 1 1 d .
C32 C 0.31354(13) 0.5352(2) 0.96800(19) 0.0241(6) Uani 1 1 d .
C33 C 0.24190(13) 0.5239(2) 0.8819(2) 0.0286(6) Uani 1 1 d .
C21 C 0.58554(14) 0.2319(3) 1.3351(2) 0.0328(7) Uani 1 1 d .
C20 C 0.55441(13) 0.3220(2) 1.26467(19) 0.0273(6) Uani 1 1 d .
C38 C 0.53279(12) 0.3896(2) 1.06571(19) 0.0249(6) Uani 1 1 d .
C39 C 0.56342(12) 0.4129(3) 1.02647(19) 0.0280(6) Uani 1 1 d .
C25 C 0.46944(12) 0.5648(2) 1.18364(18) 0.0214(5) Uani 1 1 d .
C26 C 0.52140(13) 0.6536(2) 1.22727(19) 0.0256(6) Uani 1 1 d .
C27 C 0.53286(13) 0.7416(2) 1.2902(2) 0.0292(6) Uani 1 1 d .
C28 C 0.49216(14) 0.7450(2) 1.3152(2) 0.0283(6) Uani 1 1 d .
C29 C 0.44147(13) 0.6568(2) 1.27763(19) 0.0258(6) Uani 1 1 d .
C30 C 0.43191(12) 0.5702(2) 1.21503(18) 0.0232(6) Uani 1 1 d .
B1 B 0.45141(15) 0.4531(3) 1.1083(2) 0.0241(6) Uani 1 1 d .

loop_
_atom_site_aniso_label
_atom_site_aniso_U_11
_atom_site_aniso_U_22
_atom_site_aniso_U_33
_atom_site_aniso_U_23
_atom_site_aniso_U_13
_atom_site_aniso_U_12
P1 0.0232(3) 0.0253(4) 0.0316(4) 0.0014(3) 0.0182(3) 0.0004(3)
F1 0.0312(8) 0.0340(9) 0.0475(10) 0.0024(7) 0.0292(8) 0.0038(7)
F4 0.0782(12) 0.0324(10) 0.0396(11) 0.0117(8) 0.0347(10) 0.0081(9)
F19 0.0398(9) 0.0760(13) 0.0418(10) -0.0009(9) 0.0346(9) -0.0095(9)
F14 0.0221(8) 0.0566(11) 0.0371(10) -0.0111(8) 0.0123(7) -0.0099(7)
F16 0.0355(8) 0.0261(8) 0.0406(10) -0.0062(7) 0.0249(8) 0.0026(7)
F13 0.0272(8) 0.0473(10) 0.0435(10) -0.0036(8) 0.0184(8) 0.0108(7)
F12 0.0269(7) 0.0281(8) 0.0311(9) -0.0066(7) 0.0168(7) 0.0017(6)
F6 0.0340(9) 0.0408(10) 0.0441(11) 0.0040(8) 0.0269(8) -0.0060(7)
F5 0.0703(11) 0.0399(10) 0.0525(11) 0.0044(9) 0.0448(10) -0.0135(9)
F3 0.0414(9) 0.0415(10) 0.0286(9) 0.0020(8) 0.0143(8) 0.0119(8)
F2 0.0257(7) 0.0364(9) 0.0274(8) -0.0015(7) 0.0150(7) -0.0026(6)
F17 0.0345(8) 0.0304(9) 0.0371(9) 0.0017(7) 0.0260(8) 0.0074(7)
F18 0.0301(8) 0.0642(12) 0.0428(11) -0.0094(9) 0.0269(8) 0.0033(8)
F20 0.0493(10) 0.0488(11) 0.0463(11) 0.0117(9) 0.0363(9) -0.0037(8)
F21 0.0399(8) 0.0292(9) 0.0415(9) 0.0079(7) 0.0311(8) 0.0076(7)
F7 0.0345(8) 0.0425(10) 0.0459(10) -0.0152(8) 0.0337(8) -0.0152(7)
F8 0.0494(10) 0.0429(10) 0.0602(12) -0.0249(9) 0.0418(10) -0.0252(8)
F9 0.0457(9) 0.0342(9) 0.0415(10) -0.0112(8) 0.0311(8) -0.0015(7)
F10 0.0333(8) 0.0428(10) 0.0361(9) -0.0042(7) 0.0279(8) 0.0003(7)
F11 0.0333(8) 0.0371(9) 0.0371(10) -0.0098(7) 0.0283(8) -0.0116(7)
F15 0.0429(9) 0.0374(9) 0.0453(11) -0.0199(8) 0.0262(9) -0.0137(8)
C4 0.0343(16) 0.0411(18) 0.0295(17) -0.0051(14) 0.0165(14) 0.0022(13)
C5 0.0524(19) 0.0465(19) 0.0350(18) 0.0042(15) 0.0309(16) -0.0010(15)
C6 0.0352(15) 0.0420(18) 0.0356(18) 0.0013(14) 0.0248(15) -0.0072(13)
C1 0.0294(13) 0.0256(15) 0.0284(15) -0.0001(12) 0.0199(12) 0.0026(11)
C13 0.0206(12) 0.0278(15) 0.0269(15) 0.0046(12) 0.0130(11) 0.0005(11)
C14 0.0371(16) 0.0343(17) 0.0425(18) -0.0005(14) 0.0299(15) -0.0017(12)
C15 0.0458(17) 0.0350(17) 0.055(2) 0.0062(16) 0.0394(17) 0.0019(14)
C16 0.0318(15) 0.056(2) 0.0387(19) 0.0141(16) 0.0234(15) -0.0045(14)
C10 0.076(2) 0.0340(19) 0.056(2) -0.0147(16) 0.052(2) -0.0192(18)
C9 0.073(2) 0.0339(19) 0.084(3) 0.0010(17) 0.068(2) 0.0049(16)
C8 0.0387(16) 0.0331(18) 0.059(2) -0.0014(15) 0.0378(17) 0.0005(14)
C7 0.0262(13) 0.0250(14) 0.0273(15) 0.0011(11) 0.0174(12) -0.0022(11)
C3 0.0264(14) 0.0354(17) 0.0391(18) -0.0045(14) 0.0210(14) -0.0009(12)
C2 0.0266(14) 0.0324(16) 0.0319(16) -0.0014(13) 0.0194(13) -0.0007(12)
C17 0.0384(17) 0.054(2) 0.0289(17) -0.0077(15) 0.0196(14) -0.0165(14)
C18 0.0360(15) 0.0352(17) 0.0330(17) -0.0013(14) 0.0211(14) -0.0087(13)
C12 0.0311(15) 0.0322(17) 0.0436(19) 0.0069(14) 0.0206(15) -0.0001(12)
C11 0.0401(17) 0.047(2) 0.048(2) -0.0020(16) 0.0222(16) -0.0136(16)
C22 0.060(2) 0.0213(15) 0.0289(17) 0.0024(12) 0.0318(16) 0.0047(14)
C23 0.0489(19) 0.0263(16) 0.0358(17) -0.0030(13) 0.0317(16) -0.0063(13)
C24 0.0346(15) 0.0267(16) 0.0281(15) -0.0038(12) 0.0232(13) -0.0030(12)
C19 0.0279(13) 0.0250(15) 0.0276(15) -0.0051(11) 0.0210(12) 0.0002(11)
C37 0.0188(12) 0.0243(15) 0.0210(13) -0.0053(11) 0.0135(11) -0.0048(10)
C42 0.0225(12) 0.0321(16) 0.0244(15) -0.0040(12) 0.0152(12) -0.0016(12)
C41 0.0280(14) 0.0345(16) 0.0262(15) 0.0024(12) 0.0185(13) -0.0076(12)
C40 0.0241(13) 0.0537(19) 0.0265(16) -0.0075(14) 0.0199(13) -0.0118(13)
C34 0.0193(12) 0.0454(19) 0.0275(15) -0.0042(13) 0.0138(12) -0.0067(12)
C35 0.0338(15) 0.0260(15) 0.0331(16) -0.0118(12) 0.0250(14) -0.0114(12)
C36 0.0276(13) 0.0254(15) 0.0324(16) 0.0023(12) 0.0236(13) 0.0029(12)
C31 0.0225(12) 0.0214(14) 0.0271(14) 0.0000(11) 0.0194(11) -0.0007(10)
C32 0.0270(13) 0.0238(14) 0.0252(14) -0.0046(12) 0.0192(12) -0.0039(11)
C33 0.0238(13) 0.0333(16) 0.0328(16) -0.0014(13) 0.0208(13) 0.0020(12)
C21 0.0356(16) 0.0318(17) 0.0230(15) -0.0007(12) 0.0167(14) 0.0081(13)
C20 0.0342(15) 0.0243(15) 0.0303(16) -0.0042(12) 0.0245(14) -0.0024(11)
C38 0.0205(12) 0.0302(16) 0.0186(14) -0.0040(12) 0.0111(11) -0.0019(11)
C39 0.0166(12) 0.0445(18) 0.0225(14) -0.0059(13) 0.0131(11) 0.0008(12)
C25 0.0211(12) 0.0244(14) 0.0215(13) 0.0026(11) 0.0156(11) 0.0020(10)
C26 0.0237(13) 0.0319(16) 0.0268(15) -0.0033(12) 0.0194(12) -0.0034(11)
C27 0.0282(14) 0.0260(15) 0.0320(16) -0.0047(12) 0.0198(13) -0.0058(11)
C28 0.0329(14) 0.0274(15) 0.0262(15) -0.0046(12) 0.0206(12) 0.0028(12)
C29 0.0244(13) 0.0351(17) 0.0233(14) 0.0028(12) 0.0183(12) 0.0050(11)
C30 0.0222(12) 0.0253(14) 0.0238(14) -0.0021(11) 0.0163(11) -0.0054(11)
B1 0.0228(13) 0.0243(16) 0.0285(16) -0.0012(13) 0.0187(13) -0.0020(12)

loop_
_atom_type_symbol
_atom_type_description
_atom_type_scat_dispersion_real
_atom_type_scat_dispersion_imag
_atom_type_scat_source
C C 0.0033 0.0016 'International Tables Vol C Tables 4.2.6.8 and 6.1.1.4'
H H 0.0000 0.0000 'International Tables Vol C Tables 4.2.6.8 and 6.1.1.4'
B B 0.0013 0.0007 'International Tables Vol C Tables 4.2.6.8 and 6.1.1.4'
F F 0.0171 0.0103 'International Tables Vol C Tables 4.2.6.8 and 6.1.1.4'
P P 0.1023 0.0942 'International Tables Vol C Tables 4.2.6.8 and 6.1.1.4'

loop_
_geom_angle_atom_site_label_1
_geom_angle_atom_site_label_2
_geom_angle_atom_site_label_3
_geom_angle
F1 P1 C13 106.53(11)
F1 P1 C1 105.68(11)
C13 P1 C1 114.79(13)
F1 P1 C7 103.70(10)
C13 P1 C7 111.64(13)
C1 P1 C7 113.41(12)
C3 C4 C5 120.7(3)
C3 C4 H1 119.7
C5 C4 H1 119.7
C4 C5 C6 119.5(3)
C4 C5 H7 120.3
C6 C5 H7 120.3
C5 C6 C1 119.9(3)
C5 C6 H8 120.0
C1 C6 H8 120.0
C6 C1 C2 120.4(2)
C6 C1 P1 117.4(2)
C2 C1 P1 122.2(2)
C18 C13 C14 119.9(3)
C18 C13 P1 120.3(2)
C14 C13 P1 119.6(2)
C15 C14 C13 119.4(3)
C15 C14 H12 120.3
C13 C14 H12 120.3
C14 C15 C16 120.0(3)
C14 C15 H11 120.0
C16 C15 H11 120.0
C17 C16 C15 120.9(3)
C17 C16 H2 119.5
C15 C16 H2 119.5
C11 C10 C9 120.6(3)
C11 C10 H3 119.7
C9 C10 H3 119.7
C10 C9 C8 120.3(3)
C10 C9 H4 119.8
C8 C9 H4 119.8
C7 C8 C9 118.6(3)
C7 C8 H15 120.7
C9 C8 H15 120.7
C8 C7 C12 120.8(3)
C8 C7 P1 119.8(2)
C12 C7 P1 119.2(2)
C4 C3 C2 120.6(3)
C4 C3 H6 119.7
C2 C3 H6 119.7
C3 C2 C1 119.0(3)
C3 C2 H5 120.5
C1 C2 H5 120.5
C16 C17 C18 119.7(3)
C16 C17 H10 120.2
C18 C17 H10 120.2
C17 C18 C13 119.9(3)
C17 C18 H9 120.0
C13 C18 H9 120.0
C11 C12 C7 119.7(3)
C11 C12 H14 120.2
C7 C12 H14 120.2
C10 C11 C12 119.9(3)
C10 C11 H13 120.1
C12 C11 H13 120.1
F4 C22 C21 121.0(3)
F4 C22 C23 120.4(3)
C21 C22 C23 118.6(3)
F5 C23 C22 119.7(3)
F5 C23 C24 120.1(2)
C22 C23 C24 120.2(3)
F6 C24 C23 115.0(2)
F6 C24 C19 121.0(2)
C23 C24 C19 124.1(2)
C20 C19 C24 112.3(2)
C20 C19 B1 119.4(2)
C24 C19 B1 128.0(2)
C42 C37 C38 112.9(2)
C42 C37 B1 119.5(2)
C38 C37 B1 127.5(2)
F21 C42 C41 115.7(2)
F21 C42 C37 119.5(2)
C41 C42 C37 124.9(2)
F20 C41 C40 120.0(2)
F20 C41 C42 120.7(2)
C40 C41 C42 119.3(2)
F19 C40 C39 120.9(2)
F19 C40 C41 120.4(3)
C39 C40 C41 118.8(2)
F14 C34 C35 120.4(2)
F14 C34 C33 120.9(2)
C35 C34 C33 118.7(2)
F15 C35 C34 119.8(2)
F15 C35 C36 120.5(2)
C34 C35 C36 119.7(2)
F16 C36 C35 116.1(2)
F16 C36 C31 119.2(2)
C35 C36 C31 124.7(2)
C36 C31 C32 112.5(2)
C36 C31 B1 120.2(2)
C32 C31 B1 127.3(2)
F12 C32 C33 114.3(2)
F12 C32 C31 121.2(2)
C33 C32 C31 124.5(2)
F13 C33 C34 119.9(2)
F13 C33 C32 120.3(2)
C34 C33 C32 119.8(2)
F3 C21 C22 119.9(3)
F3 C21 C20 120.5(3)
C22 C21 C20 119.6(2)
F2 C20 C21 116.4(2)
F2 C20 C19 118.4(2)
C21 C20 C19 125.2(2)
F17 C38 C39 115.1(2)
F17 C38 C37 121.2(2)
C39 C38 C37 123.7(3)
F18 C39 C40 119.5(2)
F18 C39 C38 120.2(3)
C40 C39 C38 120.3(2)
C26 C25 C30 112.6(2)
C26 C25 B1 128.8(2)
C30 C25 B1 118.6(2)
F7 C26 C27 115.0(2)
F7 C26 C25 120.6(2)
C27 C26 C25 124.4(2)
F8 C27 C26 120.7(2)
F8 C27 C28 119.1(2)
C26 C27 C28 120.3(2)
F9 C28 C29 120.4(2)
F9 C28 C27 121.1(2)
C29 C28 C27 118.4(2)
F10 C29 C30 121.1(2)
F10 C29 C28 119.6(2)
C30 C29 C28 119.4(2)
F11 C30 C29 115.8(2)
F11 C30 C25 119.2(2)
C29 C30 C25 124.9(2)
C19 B1 C37 113.8(2)
C19 B1 C31 113.6(2)
C37 B1 C31 103.1(2)
C19 B1 C25 102.2(2)
C37 B1 C25 112.8(2)
C31 B1 C25 111.7(2)

loop_
_geom_bond_atom_site_label_1
_geom_bond_atom_site_label_2
_geom_bond_distance
P1 F1 1.5555(16)
P1 C13 1.764(3)
P1 C1 1.769(3)
P1 C7 1.777(3)
F4 C22 1.346(3)
F19 C40 1.349(3)
F14 C34 1.354(3)
F16 C36 1.364(3)
F13 C33 1.349(3)
F12 C32 1.362(3)
F6 C24 1.360(3)
F5 C23 1.355(3)
F3 C21 1.357(3)
F2 C20 1.365(3)
F17 C38 1.352(3)
F18 C39 1.354(3)
F20 C41 1.356(3)
F21 C42 1.354(3)
F7 C26 1.362(3)
F8 C27 1.347(3)
F9 C28 1.341(3)
F10 C29 1.354(3)
F11 C30 1.356(3)
F15 C35 1.354(3)
C4 C3 1.374(4)
C4 C5 1.382(4)
C4 H1 0.9500
C5 C6 1.382(4)
C5 H7 0.9500
C6 C1 1.389(4)
C6 H8 0.9500
C1 C2 1.390(4)
C13 C18 1.391(4)
C13 C14 1.405(4)
C14 C15 1.376(4)
C14 H12 0.9500
C15 C16 1.385(4)
C15 H11 0.9500
C16 C17 1.378(4)
C16 H2 0.9500
C10 C11 1.372(4)
C10 C9 1.374(4)
C10 H3 0.9500
C9 C8 1.393(4)
C9 H4 0.9500
C8 C7 1.380(4)
C8 H15 0.9500
C7 C12 1.388(4)
C3 C2 1.383(4)
C3 H6 0.9500
C2 H5 0.9500
C17 C18 1.382(4)
C17 H10 0.9500
C18 H9 0.9500
C12 C11 1.376(4)
C12 H14 0.9500
C11 H13 0.9500
C22 C21 1.368(4)
C22 C23 1.372(4)
C23 C24 1.377(4)
C24 C19 1.398(4)
C19 C20 1.392(3)
C19 B1 1.650(4)
C37 C42 1.390(4)
C37 C38 1.393(3)
C37 B1 1.654(4)
C42 C41 1.379(4)
C41 C40 1.372(4)
C40 C39 1.368(4)
C34 C35 1.366(4)
C34 C33 1.368(4)
C35 C36 1.379(3)
C36 C31 1.388(4)
C31 C32 1.389(3)
C31 B1 1.656(4)
C32 C33 1.378(3)
C21 C20 1.371(4)
C38 C39 1.384(4)
C25 C26 1.387(3)
C25 C30 1.399(3)
C25 B1 1.662(4)
C26 C27 1.374(4)
C27 C28 1.377(4)
C28 C29 1.376(4)
C29 C30 1.375(4)

loop_
_geom_torsion_atom_site_label_1
_geom_torsion_atom_site_label_2
_geom_torsion_atom_site_label_3
_geom_torsion_atom_site_label_4
_geom_torsion
C3 C4 C5 C6 -0.7(5)
C4 C5 C6 C1 0.2(5)
C5 C6 C1 C2 0.3(4)
C5 C6 C1 P1 -178.6(2)
F1 P1 C1 C6 51.1(2)
C13 P1 C1 C6 168.2(2)
C7 P1 C1 C6 -61.8(3)
F1 P1 C1 C2 -127.8(2)
C13 P1 C1 C2 -10.7(3)
C7 P1 C1 C2 119.3(2)
F1 P1 C13 C18 -113.1(2)
C1 P1 C13 C18 130.3(2)
C7 P1 C13 C18 -0.5(2)
F1 P1 C13 C14 61.6(2)
C1 P1 C13 C14 -54.9(2)
C7 P1 C13 C14 174.2(2)
C18 C13 C14 C15 2.7(4)
P1 C13 C14 C15 -172.1(2)
C13 C14 C15 C16 -0.8(4)
C14 C15 C16 C17 -2.0(4)
C11 C10 C9 C8 -1.1(5)
C10 C9 C8 C7 0.1(5)
C9 C8 C7 C12 1.1(4)
C9 C8 C7 P1 -174.9(2)
F1 P1 C7 C8 -158.1(2)
C13 P1 C7 C8 87.6(3)
C1 P1 C7 C8 -44.0(3)
F1 P1 C7 C12 25.9(2)
C13 P1 C7 C12 -88.4(2)
C1 P1 C7 C12 140.0(2)
C5 C4 C3 C2 0.6(4)
C4 C3 C2 C1 -0.1(4)
C6 C1 C2 C3 -0.4(4)
P1 C1 C2 C3 178.5(2)
C15 C16 C17 C18 3.0(4)
C16 C17 C18 C13 -1.1(4)
C14 C13 C18 C17 -1.7(4)
P1 C13 C18 C17 173.0(2)
C8 C7 C12 C11 -1.4(4)
P1 C7 C12 C11 174.6(2)
C9 C10 C11 C12 0.8(5)
C7 C12 C11 C10 0.4(5)
F4 C22 C23 F5 -0.7(4)
C21 C22 C23 F5 -178.4(2)
F4 C22 C23 C24 178.8(2)
C21 C22 C23 C24 1.0(4)
F5 C23 C24 F6 1.5(4)
C22 C23 C24 F6 -177.9(2)
F5 C23 C24 C19 -179.9(3)
C22 C23 C24 C19 0.7(4)
F6 C24 C19 C20 176.6(2)
C23 C24 C19 C20 -1.9(4)
F6 C24 C19 B1 2.7(4)
C23 C24 C19 B1 -175.8(3)
C38 C37 C42 F21 179.2(2)
B1 C37 C42 F21 2.2(3)
C38 C37 C42 C41 -2.1(4)
B1 C37 C42 C41 -179.0(2)
F21 C42 C41 F20 -0.1(3)
C37 C42 C41 F20 -178.9(2)
F21 C42 C41 C40 178.2(2)
C37 C42 C41 C40 -0.5(4)
F20 C41 C40 F19 -0.6(4)
C42 C41 C40 F19 -179.0(2)
F20 C41 C40 C39 179.6(2)
C42 C41 C40 C39 1.2(4)
F14 C34 C35 F15 -1.3(4)
C33 C34 C35 F15 179.9(2)
F14 C34 C35 C36 179.6(2)
C33 C34 C35 C36 0.7(4)
F15 C35 C36 F16 2.5(4)
C34 C35 C36 F16 -178.4(2)
F15 C35 C36 C31 -175.9(2)
C34 C35 C36 C31 3.2(4)
F16 C36 C31 C32 176.7(2)
C35 C36 C31 C32 -5.0(4)
F16 C36 C31 B1 -0.6(4)
C35 C36 C31 B1 177.7(2)
C36 C31 C32 F12 -176.9(2)
B1 C31 C32 F12 0.2(4)
C36 C31 C32 C33 3.2(4)
B1 C31 C32 C33 -179.8(3)
F14 C34 C33 F13 -1.5(4)
C35 C34 C33 F13 177.3(3)
F14 C34 C33 C32 178.7(2)
C35 C34 C33 C32 -2.4(4)
F12 C32 C33 F13 0.7(4)
C31 C32 C33 F13 -179.4(2)
F12 C32 C33 C34 -179.6(2)
C31 C32 C33 C34 0.3(4)
F4 C22 C21 F3 1.3(4)
C23 C22 C21 F3 179.0(2)
F4 C22 C21 C20 -179.0(2)
C23 C22 C21 C20 -1.2(4)
F3 C21 C20 F2 -1.4(4)
C22 C21 C20 F2 178.8(2)
F3 C21 C20 C19 179.6(2)
C22 C21 C20 C19 -0.2(4)
C24 C19 C20 F2 -177.3(2)
B1 C19 C20 F2 -2.8(3)
C24 C19 C20 C21 1.7(4)
B1 C19 C20 C21 176.2(3)
C42 C37 C38 F17 -176.4(2)
B1 C37 C38 F17 0.3(4)
C42 C37 C38 C39 4.2(3)
B1 C37 C38 C39 -179.1(2)
F19 C40 C39 F18 -0.3(4)
C41 C40 C39 F18 179.5(2)
F19 C40 C39 C38 -179.0(2)
C41 C40 C39 C38 0.8(4)
F17 C38 C39 F18 -1.9(3)
C37 C38 C39 F18 177.6(2)
F17 C38 C39 C40 176.8(2)
C37 C38 C39 C40 -3.7(4)
C30 C25 C26 F7 177.0(2)
B1 C25 C26 F7 1.3(4)
C30 C25 C26 C27 -3.3(4)
B1 C25 C26 C27 -179.0(2)
F7 C26 C27 F8 0.5(3)
C25 C26 C27 F8 -179.2(2)
F7 C26 C27 C28 -179.3(2)
C25 C26 C27 C28 0.9(4)
F8 C27 C28 F9 0.0(4)
C26 C27 C28 F9 179.8(2)
F8 C27 C28 C29 -178.2(2)
C26 C27 C28 C29 1.6(4)
F9 C28 C29 F10 0.3(4)
C27 C28 C29 F10 178.5(2)
F9 C28 C29 C30 -179.7(2)
C27 C28 C29 C30 -1.5(4)
F10 C29 C30 F11 0.5(3)
C28 C29 C30 F11 -179.5(2)
F10 C29 C30 C25 178.8(2)
C28 C29 C30 C25 -1.2(4)
C26 C25 C30 F11 -178.3(2)
B1 C25 C30 F11 -2.1(3)
C26 C25 C30 C29 3.4(4)
B1 C25 C30 C29 179.6(2)
C20 C19 B1 C37 54.3(3)
C24 C19 B1 C37 -132.1(3)
C20 C19 B1 C31 172.0(2)
C24 C19 B1 C31 -14.5(4)
C20 C19 B1 C25 -67.6(3)
C24 C19 B1 C25 106.0(3)
C42 C37 B1 C19 -171.8(2)
C38 C37 B1 C19 11.7(4)
C42 C37 B1 C31 64.7(3)
C38 C37 B1 C31 -111.8(3)
C42 C37 B1 C25 -56.0(3)
C38 C37 B1 C25 127.6(3)
C36 C31 B1 C19 -51.9(3)
C32 C31 B1 C19 131.2(3)
C36 C31 B1 C37 71.7(3)
C32 C31 B1 C37 -105.1(3)
C36 C31 B1 C25 -166.9(2)
C32 C31 B1 C25 16.3(4)
C26 C25 B1 C19 108.4(3)
C30 C25 B1 C19 -67.0(3)
C26 C25 B1 C37 -14.1(4)
C30 C25 B1 C37 170.4(2)
C26 C25 B1 C31 -129.8(3)
C30 C25 B1 C31 54.8(3)
